data_4037871
loop_
_publ_author_name
'Joshi, Harshit'
'Yadav, Ankit'
'Das, Arko'
'Singh, Vinod K.'

_publ_section_title
;
 Organocatalytic Asymmetric Hetero-Diels-Alder Reaction of in-situ
 Generated Dienes: Access to \a,\b-Unsaturated \d-Lactones Featuring
 CF3-Substituted Quaternary Stereocenter.
;
_journal_name_full 'The Journal of organic chemistry'
_journal_paper_doi 10.1021/acs.joc.9b03076
_journal_year 2020
_chemical_absolute_configuration unk
_chemical_formula_moiety 'C29 H26 Br F3 N2 O3'
_chemical_formula_sum 'C29 H26 Br F3 N2 O3'
_chemical_formula_weight 587.42
_space_group_crystal_system orthorhombic
_space_group_IT_number 19
_space_group_name_Hall 'P 2ac 2ab'
_space_group_name_H-M_alt 'P 21 21 21'
_atom_sites_solution_hydrogens geom
_atom_sites_solution_primary dual
_audit_creation_date 2019-09-05
_audit_creation_method
;
Olex2 1.2
(compiled 2018.05.29 svn.r3508 for OlexSys, GUI svn.r5506)
;
_cell_angle_alpha 90
_cell_angle_beta 90
_cell_angle_gamma 90
_cell_formula_units_Z 4
_cell_length_a 10.6343(5)
_cell_length_b 11.7382(5)
_cell_length_c 20.6645(10)
_cell_measurement_reflns_used 9914
_cell_measurement_temperature 273.15
_cell_measurement_theta_max 27.976
_cell_measurement_theta_min 2.584
_cell_volume 2579.5(2)
_computing_cell_refinement 'SAINT V8.38A (?, 2016)'
_computing_data_reduction 'SAINT V8.38A (?, 2016)'
_computing_molecular_graphics 'Olex2 (Dolomanov et al., 2009)'
_computing_publication_material 'Olex2 (Dolomanov et al., 2009)'
_computing_structure_refinement 'XL (Sheldrick, 2008)'
_computing_structure_solution 'ShelXT (Sheldrick, 2015)'
_diffrn_ambient_temperature 273.15
_diffrn_detector 'CCD area detector'
_diffrn_detector_area_resol_mean 7.9
_diffrn_detector_type 'Bruker SMART CCD 1K area detector'
_diffrn_measured_fraction_theta_full 0.998
_diffrn_measured_fraction_theta_max 0.998
_diffrn_measurement_device 'three-circle diffractometer'
_diffrn_radiation_monochromator graphite
_diffrn_radiation_probe x-ray
_diffrn_radiation_type MoK\a
_diffrn_radiation_wavelength 0.71073
_diffrn_reflns_av_R_equivalents 0.0841
_diffrn_reflns_av_unetI/netI 0.0541
_diffrn_reflns_Laue_measured_fraction_full 0.998
_diffrn_reflns_Laue_measured_fraction_max 0.998
_diffrn_reflns_limit_h_max 13
_diffrn_reflns_limit_h_min -13
_diffrn_reflns_limit_k_max 14
_diffrn_reflns_limit_k_min -14
_diffrn_reflns_limit_l_max 25
_diffrn_reflns_limit_l_min -25
_diffrn_reflns_number 34484
_diffrn_reflns_point_group_measured_fraction_full 0.998
_diffrn_reflns_point_group_measured_fraction_max 0.999
_diffrn_reflns_theta_full 25.242
_diffrn_reflns_theta_max 25.994
_diffrn_reflns_theta_min 2.766
_diffrn_source 'sealed X-ray tube'
_diffrn_source_target Mo
_diffrn_standards_number 0
_exptl_absorpt_coefficient_mu 1.650
_exptl_absorpt_correction_T_max 0.7457
_exptl_absorpt_correction_T_min 0.5520
_exptl_absorpt_correction_type multi-scan
_exptl_crystal_colour 'clear light colourless'
_exptl_crystal_colour_lustre clear
_exptl_crystal_colour_modifier light
_exptl_crystal_colour_primary colourless
_exptl_crystal_density_diffrn 1.513
_exptl_crystal_description block
_exptl_crystal_F_000 1200
_exptl_crystal_size_max 0.029
_exptl_crystal_size_mid 0.026
_exptl_crystal_size_min 0.023
_refine_diff_density_max 0.262
_refine_diff_density_min -0.305
_refine_diff_density_rms 0.060
_refine_ls_abs_structure_details
;
 Flack x determined using 1853 quotients [(I+)-(I-)]/[(I+)+(I-)]
 (Parsons, Flack and Wagner, Acta Cryst. B69 (2013) 249-259).
;
_refine_ls_abs_structure_Flack 0.022(5)
_refine_ls_extinction_method none
_refine_ls_goodness_of_fit_ref 1.064
_refine_ls_hydrogen_treatment constr
_refine_ls_matrix_type full
_refine_ls_number_parameters 344
_refine_ls_number_reflns 5062
_refine_ls_number_restraints 0
_refine_ls_restrained_S_all 1.064
_refine_ls_R_factor_all 0.0375
_refine_ls_R_factor_gt 0.0292
_refine_ls_shift/su_max 0.001
_refine_ls_shift/su_mean 0.000
_refine_ls_structure_factor_coef Fsqd
_refine_ls_weighting_details 'w=1/[\s^2^(Fo^2^)+0.6503P] where P=(Fo^2^+2Fc^2^)/3'
_refine_ls_weighting_scheme calc
_refine_ls_wR_factor_gt 0.0636
_refine_ls_wR_factor_ref 0.0688
_reflns_Friedel_coverage 0.766
_reflns_Friedel_fraction_full 1.000
_reflns_Friedel_fraction_max 1.000
_reflns_number_gt 4557
_reflns_number_total 5062
_reflns_threshold_expression 'I > 2\s(I)'
_cod_data_source_file jo9b03076_si_003.cif
_cod_data_source_block 6
_cod_database_code 4037871
_shelx_shelxl_version_number 2014/7
_shelx_space_group_comment
;
The symmetry employed for this shelxl refinement is uniquely defined
by the following loop, which should always be used as a source of
symmetry information in preference to the above space-group names.
They are only intended as comments.
;
_shelx_estimated_absorpt_t_max 0.963
_shelx_estimated_absorpt_t_min 0.954
_olex2_refinement_description
;
1. Fixed Uiso
 At 1.2 times of:
  All C(H) groups, All C(H,H) groups, All N(H) groups
 At 1.5 times of:
  All O(H) groups
2.a Secondary CH2 refined with riding coordinates:
 C27(H27A,H27B), C26(H26A,H26B), C16(H16A,H16B), C28(H28A,H28B), C29(H29A,H29B)
2.b Aromatic/amide H refined with riding coordinates:
 N1(H1), C24(H24), C14(H14), C23(H23), C12(H12), C15(H15), C5(H5), C11(H11),
 C22(H22), C6(H6), C7(H7), C3(H3A), C20(H20), C4(H4), C21(H21)
2.c Idealised tetrahedral OH refined as rotating group:
 O3(H3)
;
_olex2_submission_special_instructions 'No special instructions were received'

loop_
_space_group_symop_operation_xyz
'x, y, z'
'-x+1/2, -y, z+1/2'
'-x, y+1/2, -z+1/2'
'x+1/2, -y+1/2, -z'

loop_
_atom_site_label
_atom_site_type_symbol
_atom_site_fract_x
_atom_site_fract_y
_atom_site_fract_z
_atom_site_U_iso_or_equiv
_atom_site_adp_type
_atom_site_occupancy
_atom_site_site_symmetry_order
_atom_site_calc_flag
_atom_site_refinement_flags_posn
Br1 Br 0.90111(4) 0.34849(3) 0.44304(2) 0.02733(12) Uani 1 1 d .
F1 F 0.12892(19) 0.54395(17) 0.61486(10) 0.0194(5) Uani 1 1 d .
F2 F 0.14619(19) 0.60294(18) 0.51651(10) 0.0213(5) Uani 1 1 d .
F3 F 0.18983(19) 0.42800(17) 0.54017(10) 0.0205(5) Uani 1 1 d .
O2 O 0.3601(2) 0.6790(2) 0.72992(12) 0.0150(5) Uani 1 1 d .
O3 O 0.3314(3) 0.68381(19) 0.59767(12) 0.0163(6) Uani 1 1 d .
H3 H 0.3375 0.6836 0.6372 0.025 Uiso 1 1 calc GR
O1 O 0.6208(2) 0.74293(19) 0.79221(12) 0.0155(5) Uani 1 1 d .
N1 N 0.6706(3) 0.6030(2) 0.72137(15) 0.0146(7) Uani 1 1 d .
H1 H 0.7308 0.5619 0.7062 0.018 Uiso 1 1 calc R
N2 N 0.4288(3) 0.5394(2) 0.79768(14) 0.0127(6) Uani 1 1 d .
C13 C 0.7982(3) 0.4032(3) 0.51130(18) 0.0165(8) Uani 1 1 d .
C24 C 0.4371(3) 0.4678(3) 0.47846(18) 0.0170(8) Uani 1 1 d .
H24 H 0.4117 0.3991 0.4967 0.020 Uiso 1 1 calc R
C14 C 0.7848(3) 0.5194(3) 0.51959(19) 0.0184(8) Uani 1 1 d .
H14 H 0.8311 0.5702 0.4946 0.022 Uiso 1 1 calc R
C9 C 0.5254(3) 0.5216(3) 0.64586(17) 0.0118(7) Uani 1 1 d .
C23 C 0.5012(4) 0.4676(3) 0.42052(19) 0.0221(9) Uani 1 1 d .
H23 H 0.5188 0.3990 0.3999 0.027 Uiso 1 1 calc R
C12 C 0.7339(3) 0.3260(3) 0.54879(18) 0.0166(8) Uani 1 1 d .
H12 H 0.7469 0.2482 0.5436 0.020 Uiso 1 1 calc R
C10 C 0.6288(3) 0.4836(3) 0.60264(17) 0.0123(7) Uani 1 1 d .
C27 C 0.3040(3) 0.4160(3) 0.85840(19) 0.0180(8) Uani 1 1 d .
H27A H 0.2626 0.3719 0.8249 0.022 Uiso 1 1 calc R
H27B H 0.2576 0.4080 0.8986 0.022 Uiso 1 1 calc R
C18 C 0.2012(3) 0.5360(3) 0.56106(19) 0.0151(7) Uani 1 1 d .
C19 C 0.4100(4) 0.5698(3) 0.51009(16) 0.0135(7) Uani 1 1 d .
C2 C 0.8394(3) 0.7119(3) 0.77175(18) 0.0142(8) Uani 1 1 d .
C15 C 0.7009(3) 0.5589(3) 0.56603(19) 0.0162(8) Uani 1 1 d .
H15 H 0.6927 0.6369 0.5728 0.019 Uiso 1 1 calc R
C8 C 0.5474(3) 0.5777(3) 0.70080(18) 0.0120(7) Uani 1 1 d .
C5 C 1.0898(4) 0.7723(3) 0.78996(18) 0.0197(8) Uani 1 1 d .
H5 H 1.1736 0.7922 0.7960 0.024 Uiso 1 1 calc R
C11 C 0.6488(3) 0.3662(3) 0.59470(17) 0.0148(8) Uani 1 1 d .
H11 H 0.6049 0.3148 0.6204 0.018 Uiso 1 1 calc R
C22 C 0.5398(4) 0.5698(3) 0.3927(2) 0.0250(9) Uani 1 1 d .
H22 H 0.5822 0.5697 0.3533 0.030 Uiso 1 1 calc R
C6 C 0.9985(4) 0.8156(3) 0.8308(2) 0.0230(9) Uani 1 1 d .
H6 H 1.0207 0.8647 0.8642 0.028 Uiso 1 1 calc R
C7 C 0.8736(4) 0.7853(3) 0.82156(19) 0.0202(9) Uani 1 1 d .
H7 H 0.8121 0.8143 0.8490 0.024 Uiso 1 1 calc R
C3 C 0.9319(3) 0.6696(3) 0.73141(18) 0.0229(9) Uani 1 1 d .
H3A H 0.9104 0.6205 0.6979 0.028 Uiso 1 1 calc R
C1 C 0.7016(3) 0.6882(3) 0.76368(17) 0.0124(7) Uani 1 1 d .
C26 C 0.3159(3) 0.5406(3) 0.83892(18) 0.0150(8) Uani 1 1 d .
H26A H 0.2426 0.5660 0.8150 0.018 Uiso 1 1 calc R
H26B H 0.3276 0.5891 0.8764 0.018 Uiso 1 1 calc R
C25 C 0.4394(3) 0.6058(3) 0.74556(17) 0.0122(7) Uani 1 1 d .
C17 C 0.3374(3) 0.5716(3) 0.57455(17) 0.0130(8) Uani 1 1 d .
C20 C 0.4494(3) 0.6711(3) 0.48230(18) 0.0197(8) Uani 1 1 d .
H20 H 0.4321 0.7397 0.5029 0.024 Uiso 1 1 calc R
C16 C 0.3931(3) 0.4887(3) 0.62552(17) 0.0127(7) Uani 1 1 d .
H16A H 0.3392 0.4880 0.6634 0.015 Uiso 1 1 calc R
H16B H 0.3944 0.4123 0.6077 0.015 Uiso 1 1 calc R
C4 C 1.0571(4) 0.7001(4) 0.74060(19) 0.0255(10) Uani 1 1 d .
H4 H 1.1188 0.6715 0.7132 0.031 Uiso 1 1 calc R
C28 C 0.4411(3) 0.3795(3) 0.86667(18) 0.0185(8) Uani 1 1 d .
H28A H 0.4496 0.2976 0.8626 0.022 Uiso 1 1 calc R
H28B H 0.4732 0.4028 0.9086 0.022 Uiso 1 1 calc R
C21 C 0.5149(4) 0.6711(3) 0.42378(18) 0.0231(9) Uani 1 1 d .
H21 H 0.5417 0.7396 0.4058 0.028 Uiso 1 1 calc R
C29 C 0.5112(3) 0.4406(3) 0.81206(18) 0.0151(8) Uani 1 1 d .
H29A H 0.5938 0.4654 0.8261 0.018 Uiso 1 1 calc R
H29B H 0.5202 0.3917 0.7745 0.018 Uiso 1 1 calc R

loop_
_atom_site_aniso_label
_atom_site_aniso_U_11
_atom_site_aniso_U_22
_atom_site_aniso_U_33
_atom_site_aniso_U_23
_atom_site_aniso_U_13
_atom_site_aniso_U_12
Br1 0.0325(2) 0.01884(17) 0.0306(2) -0.00407(19) 0.01907(19) 0.00050(18)
F1 0.0160(11) 0.0250(11) 0.0172(12) -0.0011(9) 0.0016(9) 0.0017(9)
F2 0.0182(12) 0.0280(11) 0.0178(11) 0.0037(10) -0.0060(9) 0.0045(9)
F3 0.0180(11) 0.0189(11) 0.0248(13) -0.0070(9) -0.0015(9) -0.0046(9)
O2 0.0120(13) 0.0160(12) 0.0172(13) -0.0006(11) -0.0012(10) 0.0032(10)
O3 0.0254(15) 0.0102(12) 0.0134(13) -0.0020(10) -0.0029(12) 0.0022(10)
O1 0.0123(13) 0.0162(12) 0.0179(13) -0.0042(11) -0.0002(11) 0.0024(11)
N1 0.0084(15) 0.0172(15) 0.0183(17) -0.0050(13) 0.0011(13) 0.0014(12)
N2 0.0116(15) 0.0130(14) 0.0136(15) 0.0004(12) 0.0025(12) 0.0030(12)
C13 0.0114(19) 0.0209(19) 0.017(2) -0.0055(16) 0.0025(15) 0.0029(15)
C24 0.017(2) 0.0173(17) 0.017(2) 0.0016(16) -0.0014(15) -0.0013(15)
C14 0.016(2) 0.0154(19) 0.024(2) 0.0005(17) 0.0074(17) -0.0039(15)
C9 0.0126(18) 0.0097(15) 0.0132(19) 0.0012(15) 0.0015(15) 0.0007(14)
C23 0.023(2) 0.0216(19) 0.021(2) -0.0045(17) -0.0011(17) -0.0001(18)
C12 0.0166(18) 0.0128(17) 0.0203(19) -0.0007(16) -0.0011(16) 0.0027(14)
C10 0.0116(18) 0.0149(16) 0.0103(17) -0.0020(14) -0.0012(14) -0.0007(14)
C27 0.018(2) 0.0183(19) 0.018(2) -0.0019(16) 0.0049(16) -0.0037(16)
C18 0.0164(18) 0.0151(16) 0.0138(18) -0.0007(17) -0.0008(16) 0.0024(14)
C19 0.0150(18) 0.0160(16) 0.0094(17) -0.0002(14) -0.0043(15) -0.0007(15)
C2 0.0143(18) 0.0146(17) 0.0137(19) 0.0016(15) -0.0018(15) 0.0025(14)
C15 0.0164(18) 0.0091(15) 0.023(2) -0.0046(16) 0.0023(16) -0.0023(13)
C8 0.0086(17) 0.0114(16) 0.0161(19) 0.0024(15) 0.0016(14) 0.0003(13)
C5 0.0104(18) 0.0208(18) 0.028(2) -0.0009(16) -0.0042(17) -0.0019(16)
C11 0.0144(18) 0.0156(18) 0.0143(18) 0.0018(15) -0.0008(14) -0.0002(14)
C22 0.028(2) 0.030(2) 0.017(2) 0.0011(18) 0.0048(17) -0.0066(18)
C6 0.017(2) 0.022(2) 0.031(2) -0.0096(18) -0.0074(17) -0.0010(16)
C7 0.014(2) 0.0191(18) 0.027(2) -0.0066(16) -0.0001(17) 0.0017(15)
C3 0.0160(19) 0.034(2) 0.0183(19) -0.0078(18) -0.0021(15) 0.0008(17)
C1 0.0144(18) 0.0139(17) 0.0087(17) 0.0037(14) -0.0025(14) 0.0001(14)
C26 0.0132(18) 0.0159(17) 0.0158(19) 0.0002(16) 0.0052(15) 0.0024(15)
C25 0.0096(17) 0.0136(16) 0.0132(18) -0.0058(15) -0.0004(14) -0.0026(14)
C17 0.0157(18) 0.0098(15) 0.0133(19) 0.0004(14) -0.0015(14) -0.0004(14)
C20 0.022(2) 0.0163(19) 0.021(2) 0.0000(17) -0.0021(16) -0.0033(15)
C16 0.0138(18) 0.0117(15) 0.0127(17) -0.0007(13) -0.0028(16) -0.0015(15)
C4 0.0121(19) 0.043(2) 0.021(2) -0.007(2) 0.0017(16) 0.0010(17)
C28 0.021(2) 0.0185(18) 0.0161(19) 0.0008(16) 0.0015(16) 0.0023(15)
C21 0.029(2) 0.021(2) 0.019(2) 0.0064(17) 0.0003(16) -0.0076(17)
C29 0.0148(19) 0.0138(17) 0.0169(19) 0.0012(15) 0.0002(15) 0.0045(15)

loop_
_atom_type_symbol
_atom_type_description
_atom_type_scat_dispersion_real
_atom_type_scat_dispersion_imag
_atom_type_scat_source
C C 0.0033 0.0016 'International Tables Vol C Tables 4.2.6.8 and 6.1.1.4'
H H 0.0000 0.0000 'International Tables Vol C Tables 4.2.6.8 and 6.1.1.4'
Br Br -0.2901 2.4595 'International Tables Vol C Tables 4.2.6.8 and 6.1.1.4'
F F 0.0171 0.0103 'International Tables Vol C Tables 4.2.6.8 and 6.1.1.4'
N N 0.0061 0.0033 'International Tables Vol C Tables 4.2.6.8 and 6.1.1.4'
O O 0.0106 0.0060 'International Tables Vol C Tables 4.2.6.8 and 6.1.1.4'

loop_
_geom_angle_atom_site_label_1
_geom_angle_atom_site_label_2
_geom_angle_atom_site_label_3
_geom_angle
C17 O3 H3 109.5
C8 N1 H1 117.6
C1 N1 H1 117.6
C1 N1 C8 124.8(3)
C26 N2 C29 111.9(3)
C25 N2 C26 122.0(3)
C25 N2 C29 124.7(3)
C14 C13 Br1 119.0(3)
C12 C13 Br1 118.9(3)
C12 C13 C14 121.9(3)
C23 C24 H24 119.6
C23 C24 C19 120.7(4)
C19 C24 H24 119.6
C13 C14 H14 120.6
C13 C14 C15 118.8(3)
C15 C14 H14 120.6
C10 C9 C16 116.3(3)
C8 C9 C10 122.0(3)
C8 C9 C16 121.6(3)
C24 C23 H23 119.9
C24 C23 C22 120.2(4)
C22 C23 H23 119.9
C13 C12 H12 120.5
C13 C12 C11 118.9(3)
C11 C12 H12 120.5
C15 C10 C9 122.9(3)
C15 C10 C11 118.4(3)
C11 C10 C9 118.5(3)
H27A C27 H27B 109.1
C26 C27 H27A 111.2
C26 C27 H27B 111.2
C26 C27 C28 102.7(3)
C28 C27 H27A 111.2
C28 C27 H27B 111.2
F1 C18 C17 111.6(3)
F2 C18 F1 106.0(3)
F2 C18 F3 107.0(3)
F2 C18 C17 112.1(3)
F3 C18 F1 106.1(3)
F3 C18 C17 113.6(3)
C24 C19 C17 121.4(3)
C20 C19 C24 118.7(3)
C20 C19 C17 119.9(3)
C7 C2 C1 116.9(3)
C3 C2 C7 118.9(3)
C3 C2 C1 124.2(3)
C14 C15 C10 121.0(3)
C14 C15 H15 119.5
C10 C15 H15 119.5
N1 C8 C25 118.4(3)
C9 C8 N1 121.6(3)
C9 C8 C25 119.7(3)
C6 C5 H5 119.9
C4 C5 H5 119.9
C4 C5 C6 120.2(4)
C12 C11 C10 120.7(3)
C12 C11 H11 119.6
C10 C11 H11 119.6
C23 C22 H22 120.2
C21 C22 C23 119.7(4)
C21 C22 H22 120.2
C5 C6 H6 120.2
C5 C6 C7 119.6(4)
C7 C6 H6 120.2
C2 C7 H7 119.7
C6 C7 C2 120.7(4)
C6 C7 H7 119.7
C2 C3 H3A 119.8
C2 C3 C4 120.4(4)
C4 C3 H3A 119.8
O1 C1 N1 121.5(3)
O1 C1 C2 122.3(3)
N1 C1 C2 116.2(3)
N2 C26 C27 102.3(3)
N2 C26 H26A 111.3
N2 C26 H26B 111.3
C27 C26 H26A 111.3
C27 C26 H26B 111.3
H26A C26 H26B 109.2
O2 C25 N2 123.7(3)
O2 C25 C8 120.4(3)
N2 C25 C8 115.5(3)
O3 C17 C18 105.9(3)
O3 C17 C19 109.3(3)
O3 C17 C16 112.0(3)
C18 C17 C19 108.2(3)
C18 C17 C16 108.3(3)
C19 C17 C16 112.8(3)
C19 C20 H20 119.6
C19 C20 C21 120.7(4)
C21 C20 H20 119.6
C9 C16 C17 112.5(3)
C9 C16 H16A 109.1
C9 C16 H16B 109.1
C17 C16 H16A 109.1
C17 C16 H16B 109.1
H16A C16 H16B 107.8
C5 C4 C3 120.2(4)
C5 C4 H4 119.9
C3 C4 H4 119.9
C27 C28 H28A 110.9
C27 C28 H28B 110.9
C27 C28 C29 104.5(3)
H28A C28 H28B 108.9
C29 C28 H28A 110.9
C29 C28 H28B 110.9
C22 C21 C20 120.0(4)
C22 C21 H21 120.0
C20 C21 H21 120.0
N2 C29 C28 103.1(3)
N2 C29 H29A 111.1
N2 C29 H29B 111.1
C28 C29 H29A 111.1
C28 C29 H29B 111.1
H29A C29 H29B 109.1

loop_
_geom_bond_atom_site_label_1
_geom_bond_atom_site_label_2
_geom_bond_distance
Br1 C13 1.897(4)
F1 C18 1.355(4)
F2 C18 1.344(4)
F3 C18 1.345(4)
O2 C25 1.246(4)
O3 H3 0.8200
O3 C17 1.403(4)
O1 C1 1.225(4)
N1 H1 0.8600
N1 C8 1.410(4)
N1 C1 1.368(4)
N2 C26 1.472(4)
N2 C25 1.334(5)
N2 C29 1.483(4)
C13 C14 1.382(5)
C13 C12 1.374(5)
C24 H24 0.9300
C24 C23 1.378(5)
C24 C19 1.394(5)
C14 H14 0.9300
C14 C15 1.390(5)
C9 C10 1.486(5)
C9 C8 1.333(5)
C9 C16 1.518(5)
C23 H23 0.9300
C23 C22 1.392(5)
C12 H12 0.9300
C12 C11 1.393(5)
C10 C15 1.394(5)
C10 C11 1.403(5)
C27 H27A 0.9700
C27 H27B 0.9700
C27 C26 1.521(5)
C27 C28 1.530(5)
C18 C17 1.533(5)
C19 C17 1.540(5)
C19 C20 1.385(5)
C2 C7 1.390(5)
C2 C3 1.382(5)
C2 C1 1.501(5)
C15 H15 0.9300
C8 C25 1.511(5)
C5 H5 0.9300
C5 C6 1.383(5)
C5 C4 1.371(5)
C11 H11 0.9300
C22 H22 0.9300
C22 C21 1.378(5)
C6 H6 0.9300
C6 C7 1.389(5)
C7 H7 0.9300
C3 H3A 0.9300
C3 C4 1.391(5)
C26 H26A 0.9700
C26 H26B 0.9700
C17 C16 1.551(5)
C20 H20 0.9300
C20 C21 1.395(5)
C16 H16A 0.9700
C16 H16B 0.9700
C4 H4 0.9300
C28 H28A 0.9700
C28 H28B 0.9700
C28 C29 1.530(5)
C21 H21 0.9300
C29 H29A 0.9700
C29 H29B 0.9700
